data_7048414
loop_
_publ_author_name
'Ilichev, Vasily A.'
'Silantyeva, Liubov I.'
'Yablonskiy, Artem N.'
'Andreev, Boris A.'
'Rumyantcev, Roman V.'
'Fukin, Georgy K.'
'Bochkarev, Mikhail N.'

_publ_section_title
;
 Synthesis, structure and long-lived NIR luminescence of lanthanide ate
 complexes with perfluorinated 2-mercaptobenzothiazole.
;
_journal_issue 3
_journal_name_full 'Dalton transactions (Cambridge, England : 2003)'
_journal_page_first 1060
_journal_page_last 1066
_journal_paper_doi 10.1039/c8dt04601h
_journal_volume 48
_journal_year 2019
_chemical_formula_moiety 'C28 F16 N4 S8 Yb, C12 H30 Li O6'
_chemical_formula_sum 'C40 H30 F16 Li N4 O6 S8 Yb'
_chemical_formula_weight 1403.14
_space_group_crystal_system monoclinic
_space_group_IT_number 14
_space_group_name_Hall '-P 2yn'
_space_group_name_H-M_alt 'P 1 21/n 1'
_symmetry_space_group_name_Hall '-P 2yn'
_symmetry_space_group_name_H-M 'P 1 21/n 1'
_atom_sites_solution_hydrogens geom
_atom_sites_solution_primary dual
_atom_sites_solution_secondary difmap
_audit_creation_method SHELXL-2017/1
_audit_update_record
;
2018-05-03 deposited with the CCDC.
2018-12-19 downloaded from the CCDC.
;
_cell_angle_alpha 90
_cell_angle_beta 106.296(2)
_cell_angle_gamma 90
_cell_formula_units_Z 8
_cell_length_a 13.8956(8)
_cell_length_b 32.1223(17)
_cell_length_c 23.7949(14)
_cell_measurement_reflns_used 9785
_cell_measurement_temperature 100(2)
_cell_measurement_theta_max 26.04
_cell_measurement_theta_min 2.94
_cell_volume 10194.4(10)
_computing_cell_refinement 'SAINT (8.37A)'
_computing_data_collection APEX3
_computing_data_reduction 'SAINT (8.37A)'
_computing_molecular_graphics SHELXTL
_computing_publication_material SHELXTL
_computing_structure_refinement 'SHELXL (2017/1)'
_computing_structure_solution 'SHELXT (2014/5)'
_diffrn_ambient_temperature 100(2)
_diffrn_measured_fraction_theta_full 0.999
_diffrn_measured_fraction_theta_max 0.974
_diffrn_measurement_device_type 'Bruker D8 Quest (CMOS)'
_diffrn_measurement_method '\w scans'
_diffrn_radiation_type MoK\a
_diffrn_radiation_wavelength 0.71073
_diffrn_reflns_av_R_equivalents 0.0635
_diffrn_reflns_av_unetI/netI 0.0429
_diffrn_reflns_Laue_measured_fraction_full 0.999
_diffrn_reflns_Laue_measured_fraction_max 0.974
_diffrn_reflns_limit_h_max 16
_diffrn_reflns_limit_h_min -16
_diffrn_reflns_limit_k_max 38
_diffrn_reflns_limit_k_min -38
_diffrn_reflns_limit_l_max 28
_diffrn_reflns_limit_l_min -28
_diffrn_reflns_number 118646
_diffrn_reflns_point_group_measured_fraction_full 0.999
_diffrn_reflns_point_group_measured_fraction_max 0.974
_diffrn_reflns_theta_full 25.030
_diffrn_reflns_theta_max 25.030
_diffrn_reflns_theta_min 1.902
_diffrn_source 'microfocus tube'
_exptl_absorpt_coefficient_mu 2.271
_exptl_absorpt_correction_T_max 0.429
_exptl_absorpt_correction_T_min 0.349
_exptl_absorpt_correction_type multi-scan
_exptl_absorpt_process_details
;
SADABS 2016/2: L. Krause et al., J. Appl. Cryst., 2015, 48, 3-10
;
_exptl_crystal_colour yellow
_exptl_crystal_density_diffrn 1.828
_exptl_crystal_description plate
_exptl_crystal_F_000 5528
_exptl_crystal_size_max 0.200
_exptl_crystal_size_mid 0.150
_exptl_crystal_size_min 0.040
_refine_diff_density_max 3.473
_refine_diff_density_min -2.986
_refine_diff_density_rms 0.201
_refine_ls_extinction_method none
_refine_ls_goodness_of_fit_ref 1.042
_refine_ls_hydrogen_treatment constr
_refine_ls_matrix_type full
_refine_ls_number_parameters 1382
_refine_ls_number_reflns 18191
_refine_ls_number_restraints 372
_refine_ls_restrained_S_all 1.032
_refine_ls_R_factor_all 0.0834
_refine_ls_R_factor_gt 0.0684
_refine_ls_shift/su_max 0.001
_refine_ls_shift/su_mean 0.000
_refine_ls_structure_factor_coef Fsqd
_refine_ls_weighting_details 'w=1/[\s^2^(Fo^2^)+(0.0800P)^2^+375.5000P] where P=(Fo^2^+2Fc^2^)/3'
_refine_ls_weighting_scheme calc
_refine_ls_wR_factor_gt 0.1869
_refine_ls_wR_factor_ref 0.2098
_reflns_Friedel_coverage 0.000
_reflns_number_gt 16300
_reflns_number_total 18191
_reflns_threshold_expression 'I > 2\s(I)'
_cod_data_source_file c8dt04601h2.cif
_cod_data_source_block ybmbtf4lidme3
_cod_depositor_comments 'Adding full bibliography for 7048411--7048414.cif.'
_cod_database_code 7048414
_shelx_shelxl_version_number 2017/1
_shelx_space_group_comment
;
The symmetry employed for this shelxl refinement is uniquely defined
by the following loop, which should always be used as a source of
symmetry information in preference to the above space-group names.
They are only intended as comments.
;
_shelx_estimated_absorpt_t_min 0.659
_shelx_estimated_absorpt_t_max 0.915

loop_
_space_group_symop_operation_xyz
'x, y, z'
'-x+1/2, y+1/2, -z+1/2'
'-x, -y, -z'
'x-1/2, -y-1/2, z-1/2'

loop_
_atom_site_label
_atom_site_type_symbol
_atom_site_fract_x
_atom_site_fract_y
_atom_site_fract_z
_atom_site_U_iso_or_equiv
_atom_site_adp_type
_atom_site_occupancy
_atom_site_site_symmetry_order
_atom_site_calc_flag
_atom_site_refinement_flags_posn
_atom_site_refinement_flags_adp
Yb1A Yb 0.72753(4) 0.56352(2) 0.73796(2) 0.01352(14) Uani 1 1 d . .
S1A S 0.5992(2) 0.49834(9) 0.69174(13) 0.0187(6) Uani 1 1 d . .
S2A S 0.5072(3) 0.52354(10) 0.56495(13) 0.0211(7) Uani 1 1 d . .
N1A N 0.5890(8) 0.5750(3) 0.6491(4) 0.015(2) Uani 1 1 d . .
C1A C 0.5674(10) 0.5352(4) 0.6390(6) 0.019(3) Uani 1 1 d . .
C2A C 0.5139(9) 0.5759(4) 0.5478(6) 0.019(3) Uani 1 1 d . .
C3A C 0.4817(10) 0.5949(4) 0.4938(6) 0.022(3) Uani 1 1 d . .
C4A C 0.4940(10) 0.6374(4) 0.4896(6) 0.022(3) Uani 1 1 d . .
C5A C 0.5341(10) 0.6603(4) 0.5398(6) 0.020(3) Uani 1 1 d . .
C6A C 0.5659(10) 0.6418(4) 0.5943(5) 0.019(3) Uani 1 1 d . .
C7A C 0.5583(8) 0.5992(4) 0.5985(5) 0.012(2) Uani 1 1 d . .
F1A F 0.4416(6) 0.5725(2) 0.4449(3) 0.0292(18) Uani 1 1 d . .
F2A F 0.4639(6) 0.6567(2) 0.4372(3) 0.0289(18) Uani 1 1 d . .
F3A F 0.5418(6) 0.7018(2) 0.5346(3) 0.0287(18) Uani 1 1 d . .
F4A F 0.6027(6) 0.6661(2) 0.6415(3) 0.0254(17) Uani 1 1 d . .
S3A S 0.8202(2) 0.62103(9) 0.68338(13) 0.0195(6) Uani 1 1 d . .
S4A S 0.8077(3) 0.58009(10) 0.56575(13) 0.0217(7) Uani 1 1 d . .
N2A N 0.8028(8) 0.5404(3) 0.6608(5) 0.018(2) Uani 1 1 d . .
C8A C 0.8129(9) 0.5784(4) 0.6409(5) 0.016(2) Uani 1 1 d . .
C9A C 0.7933(10) 0.5267(4) 0.5628(5) 0.017(3) Uani 1 1 d . .
C10A C 0.7844(11) 0.5007(4) 0.5145(6) 0.027(3) Uani 1 1 d . .
C11A C 0.7737(12) 0.4587(4) 0.5214(6) 0.032(3) Uani 1 1 d . .
C12A C 0.7783(11) 0.4422(4) 0.5757(7) 0.028(3) Uani 1 1 d . .
C13A C 0.7895(10) 0.4675(4) 0.6238(6) 0.022(3) Uani 1 1 d . .
C14A C 0.7942(9) 0.5106(4) 0.6175(5) 0.018(3) Uani 1 1 d . .
F5A F 0.7827(8) 0.5165(3) 0.4622(3) 0.041(2) Uani 1 1 d . .
F6A F 0.7620(8) 0.4326(3) 0.4752(4) 0.046(2) Uani 1 1 d . .
F7A F 0.7739(7) 0.4005(2) 0.5814(4) 0.039(2) Uani 1 1 d . .
F8A F 0.7965(6) 0.4501(2) 0.6762(3) 0.0287(18) Uani 1 1 d . .
S5A S 0.8340(3) 0.49651(10) 0.80046(14) 0.0227(7) Uani 1 1 d . .
S6A S 0.9325(3) 0.53210(13) 0.92111(15) 0.0320(8) Uani 1 1 d . .
N3A N 0.8703(8) 0.5758(3) 0.8257(4) 0.019(2) Uani 1 1 d . .
C15A C 0.8792(10) 0.5377(4) 0.8451(5) 0.021(3) Uani 1 1 d . .
C16A C 0.9450(11) 0.5863(5) 0.9273(6) 0.033(3) Uani 1 1 d . .
C17A C 0.9809(13) 0.6110(6) 0.9756(6) 0.045(4) Uani 1 1 d . .
C18A C 0.9882(14) 0.6522(6) 0.9711(7) 0.048(5) Uani 1 1 d . .
C19A C 0.9566(12) 0.6708(5) 0.9159(7) 0.039(4) Uani 1 1 d . .
C20A C 0.9151(10) 0.6471(4) 0.8662(6) 0.024(3) Uani 1 1 d . .
C21A C 0.9080(9) 0.6041(5) 0.8708(6) 0.024(3) Uani 1 1 d . .
F9A F 1.0133(9) 0.5920(4) 1.0291(4) 0.062(3) Uani 1 1 d . U
F10A F 1.0241(10) 0.6772(4) 1.0172(4) 0.072(4) Uani 1 1 d . .
F11A F 0.9656(7) 0.7120(3) 0.9106(4) 0.047(2) Uani 1 1 d . .
F12A F 0.8897(6) 0.6663(2) 0.8140(3) 0.0284(18) Uani 1 1 d . .
S7A S 0.6567(2) 0.63658(9) 0.77629(13) 0.0199(6) Uani 1 1 d . .
S8A S 0.6733(2) 0.61561(9) 0.90343(13) 0.0192(6) Uani 1 1 d . .
N4A N 0.6502(7) 0.5613(3) 0.8188(4) 0.015(2) Uani 1 1 d . .
C22A C 0.6554(10) 0.6018(4) 0.8295(5) 0.018(3) Uani 1 1 d . .
C23A C 0.6765(9) 0.5632(4) 0.9214(5) 0.019(3) Uani 1 1 d . .
C24A C 0.6945(10) 0.5448(4) 0.9762(5) 0.022(3) Uani 1 1 d . .
C25A C 0.6939(11) 0.5027(4) 0.9803(5) 0.024(3) Uani 1 1 d . .
C26A C 0.6764(10) 0.4778(4) 0.9301(6) 0.023(3) Uani 1 1 d . .
C27A C 0.6567(9) 0.4958(4) 0.8763(5) 0.017(2) Uani 1 1 d . .
C28A C 0.6603(10) 0.5385(4) 0.8710(5) 0.018(3) Uani 1 1 d . .
F13A F 0.7111(6) 0.5685(2) 1.0245(3) 0.0294(18) Uani 1 1 d . .
F14A F 0.7123(7) 0.4837(2) 1.0333(3) 0.035(2) Uani 1 1 d . .
F15A F 0.6768(6) 0.4365(2) 0.9365(3) 0.0291(18) Uani 1 1 d . .
F16A F 0.6328(6) 0.4709(2) 0.8285(3) 0.0217(16) Uani 1 1 d . .
Li1A Li 0.2663(16) 0.1835(6) 0.2686(8) 0.014(2) Uani 1 1 d . .
O1A O 0.1409(7) 0.1574(3) 0.2151(4) 0.0237(19) Uani 1 1 d . .
O2A O 0.1511(7) 0.2285(3) 0.2758(4) 0.0237(18) Uani 1 1 d . .
C29A C 0.1192(11) 0.1142(4) 0.2063(6) 0.022(3) Uani 1 1 d . .
H29A H 0.076782 0.109643 0.166279 0.033 Uiso 1 1 calc R U
H29B H 0.083871 0.104588 0.234231 0.033 Uiso 1 1 calc R U
H29C H 0.181878 0.098615 0.212336 0.033 Uiso 1 1 calc R U
C30A C 0.0521(9) 0.1817(4) 0.2062(6) 0.020(2) Uani 1 1 d . .
H30A H 0.013498 0.172341 0.233098 0.024 Uiso 1 1 calc R U
H30B H 0.009434 0.178370 0.165515 0.024 Uiso 1 1 calc R U
C31A C 0.0812(10) 0.2269(4) 0.2179(6) 0.022(3) Uani 1 1 d . .
H31A H 0.113052 0.237437 0.188317 0.027 Uiso 1 1 calc R U
H31B H 0.021326 0.244042 0.216250 0.027 Uiso 1 1 calc R U
C32A C 0.1682(11) 0.2693(4) 0.2978(6) 0.025(3) Uani 1 1 d . .
H32A H 0.104577 0.281646 0.299395 0.037 Uiso 1 1 calc R U
H32B H 0.197040 0.285955 0.272079 0.037 Uiso 1 1 calc R U
H32C H 0.214863 0.268578 0.337234 0.037 Uiso 1 1 calc R U
O3A O 0.3130(7) 0.2072(3) 0.1989(4) 0.0219(18) Uani 1 1 d . .
O4A O 0.3739(7) 0.2291(3) 0.3095(4) 0.0216(18) Uani 1 1 d . .
C33A C 0.2667(12) 0.2007(5) 0.1378(6) 0.033(3) Uani 1 1 d . .
H33A H 0.317465 0.202830 0.116458 0.050 Uiso 1 1 calc R U
H33B H 0.214931 0.221885 0.123292 0.050 Uiso 1 1 calc R U
H33C H 0.236093 0.172985 0.131756 0.050 Uiso 1 1 calc R U
C34A C 0.3582(10) 0.2472(4) 0.2115(5) 0.022(3) Uani 1 1 d . .
H34A H 0.306275 0.268643 0.209712 0.026 Uiso 1 1 calc R U
H34B H 0.394841 0.254358 0.182691 0.026 Uiso 1 1 calc R U
C35A C 0.4285(11) 0.2453(4) 0.2713(5) 0.024(3) Uani 1 1 d . .
H35A H 0.485984 0.226998 0.271760 0.029 Uiso 1 1 calc R U
H35B H 0.454464 0.273475 0.284275 0.029 Uiso 1 1 calc R U
C36A C 0.4342(11) 0.2263(4) 0.3682(5) 0.024(3) Uani 1 1 d . .
H36A H 0.460911 0.253826 0.381923 0.036 Uiso 1 1 calc R U
H36B H 0.489854 0.206993 0.370449 0.036 Uiso 1 1 calc R U
H36C H 0.393585 0.215963 0.392948 0.036 Uiso 1 1 calc R U
O5A O 0.2602(7) 0.1551(3) 0.3493(4) 0.0212(18) Uani 1 1 d . .
O6A O 0.3588(7) 0.1300(3) 0.2719(4) 0.0232(18) Uani 1 1 d . .
C37A C 0.1724(11) 0.1554(4) 0.3685(7) 0.030(3) Uani 1 1 d . .
H37A H 0.189235 0.146889 0.409602 0.044 Uiso 1 1 calc R U
H37B H 0.123050 0.136084 0.344587 0.044 Uiso 1 1 calc R U
H37C H 0.144155 0.183603 0.364422 0.044 Uiso 1 1 calc R U
C38A C 0.3035(11) 0.1142(4) 0.3551(6) 0.025(3) Uani 1 1 d . .
H38A H 0.254042 0.093732 0.332972 0.031 Uiso 1 1 calc R U
H38B H 0.324737 0.105774 0.396783 0.031 Uiso 1 1 calc R U
C39A C 0.3929(10) 0.1160(4) 0.3310(5) 0.020(2) Uani 1 1 d . .
H39A H 0.443876 0.135396 0.354462 0.024 Uiso 1 1 calc R U
H39B H 0.423656 0.088059 0.332547 0.024 Uiso 1 1 calc R U
C40A C 0.4340(11) 0.1267(5) 0.2431(7) 0.032(3) Uani 1 1 d . .
H40A H 0.455907 0.097696 0.243740 0.048 Uiso 1 1 calc R U
H40B H 0.491124 0.144274 0.262919 0.048 Uiso 1 1 calc R U
H40C H 0.407344 0.135946 0.202376 0.048 Uiso 1 1 calc R U
Yb1B Yb 0.25717(4) 0.31988(2) 0.75367(2) 0.01518(14) Uani 1 1 d . .
S1B S 0.2017(2) 0.38135(9) 0.82132(14) 0.0199(6) Uani 1 1 d . .
S2B S 0.2040(3) 0.33788(10) 0.93531(13) 0.0220(7) Uani 1 1 d . .
N1B N 0.1940(8) 0.3003(3) 0.8370(5) 0.020(2) Uani 1 1 d . .
C1B C 0.1971(10) 0.3376(4) 0.8598(5) 0.018(3) Uani 1 1 d . .
C2B C 0.2011(10) 0.2842(4) 0.9341(5) 0.017(3) Uani 1 1 d . .
C3B C 0.2014(11) 0.2569(4) 0.9798(5) 0.025(3) Uani 1 1 d . .
C4B C 0.1963(10) 0.2149(4) 0.9694(5) 0.022(3) Uani 1 1 d . .
C5B C 0.1872(10) 0.1993(4) 0.9130(6) 0.020(3) Uani 1 1 d . .
C6B C 0.1867(10) 0.2264(4) 0.8678(5) 0.020(3) Uani 1 1 d . .
C7B C 0.1943(8) 0.2692(4) 0.8777(5) 0.016(2) Uani 1 1 d . .
F1B F 0.2056(8) 0.2718(3) 1.0334(3) 0.039(2) Uani 1 1 d . U
F2B F 0.1966(7) 0.1875(2) 1.0121(3) 0.035(2) Uani 1 1 d . .
F3B F 0.1802(7) 0.1588(2) 0.9042(3) 0.0293(18) Uani 1 1 d . .
F4B F 0.1744(6) 0.2106(2) 0.8139(3) 0.0251(17) Uani 1 1 d . .
S3B S 0.3740(3) 0.24951(9) 0.78885(14) 0.0229(7) Uani 1 1 d . .
S4B S 0.4736(3) 0.26689(10) 0.91795(14) 0.0232(7) Uani 1 1 d . .
N2B N 0.4099(8) 0.3236(3) 0.8375(5) 0.018(2) Uani 1 1 d . .
C8B C 0.4189(9) 0.2831(4) 0.8449(5) 0.018(3) Uani 1 1 d . .
C9B C 0.4830(10) 0.3186(4) 0.9401(6) 0.021(3) Uani 1 1 d . .
C10B C 0.5199(11) 0.3351(4) 0.9952(6) 0.024(3) Uani 1 1 d . .
C11B C 0.5218(11) 0.3776(4) 1.0029(6) 0.026(3) Uani 1 1 d . .
C12B C 0.4878(9) 0.4036(4) 0.9539(6) 0.020(3) Uani 1 1 d . .
C13B C 0.4532(9) 0.3878(4) 0.8981(6) 0.018(3) Uani 1 1 d . .
C14B C 0.4472(9) 0.3445(4) 0.8900(5) 0.016(2) Uani 1 1 d . .
F5B F 0.5533(7) 0.3100(3) 1.0413(4) 0.038(2) Uani 1 1 d . .
F6B F 0.5552(7) 0.3944(3) 1.0560(3) 0.035(2) Uani 1 1 d . .
F7B F 0.4912(6) 0.4447(2) 0.9633(3) 0.0271(17) Uani 1 1 d . .
F8B F 0.4278(6) 0.4140(2) 0.8533(3) 0.0243(17) Uani 1 1 d . .
S5B S 0.3295(2) 0.39029(9) 0.71058(13) 0.0194(6) Uani 1 1 d . .
S6B S 0.2933(3) 0.36972(9) 0.58118(14) 0.0203(7) Uani 1 1 d . .
N3B N 0.3115(8) 0.3148(3) 0.6640(5) 0.017(2) Uani 1 1 d . .
C15B C 0.3137(9) 0.3556(4) 0.6546(5) 0.016(2) Uani 1 1 d . .
C16B C 0.2825(10) 0.3178(4) 0.5620(6) 0.019(3) Uani 1 1 d . .
C17B C 0.2653(10) 0.2991(4) 0.5072(6) 0.023(3) Uani 1 1 d . .
C18B C 0.2631(11) 0.2571(4) 0.5022(6) 0.025(3) Uani 1 1 d . .
C19B C 0.2803(11) 0.2324(4) 0.5512(6) 0.024(3) Uani 1 1 d . .
C20B C 0.2966(10) 0.2496(4) 0.6061(6) 0.022(3) Uani 1 1 d . .
C21B C 0.2961(9) 0.2923(4) 0.6119(5) 0.017(3) Uani 1 1 d . .
F9B F 0.2489(7) 0.3233(2) 0.4585(3) 0.0309(19) Uani 1 1 d . .
F10B F 0.2466(7) 0.2388(2) 0.4488(3) 0.036(2) Uani 1 1 d . .
F11B F 0.2812(7) 0.1905(2) 0.5456(4) 0.033(2) Uani 1 1 d . .
F12B F 0.3166(6) 0.2240(2) 0.6528(3) 0.0272(18) Uani 1 1 d . .
S7B S 0.1252(3) 0.25902(9) 0.69390(14) 0.0204(7) Uani 1 1 d . .
S8B S 0.0233(3) 0.30113(10) 0.57857(14) 0.0228(7) Uani 1 1 d . .
N4B N 0.1039(8) 0.3402(3) 0.6763(4) 0.019(2) Uani 1 1 d . .
C22B C 0.0850(10) 0.3021(4) 0.6543(5) 0.020(3) Uani 1 1 d . .
C23B C 0.0260(11) 0.3553(5) 0.5774(6) 0.029(3) Uani 1 1 d . .
C24B C -0.0063(11) 0.3814(4) 0.5305(5) 0.025(3) Uani 1 1 d . .
C25B C 0.0046(11) 0.4235(4) 0.5374(6) 0.027(3) Uani 1 1 d . .
C26B C 0.0449(11) 0.4397(4) 0.5940(6) 0.025(3) Uani 1 1 d . .
C27B C 0.0769(10) 0.4138(4) 0.6423(6) 0.021(3) Uani 1 1 d . .
C28B C 0.0704(9) 0.3706(4) 0.6338(5) 0.017(3) Uani 1 1 d . .
F13B F -0.0480(7) 0.3657(3) 0.4759(3) 0.039(2) Uani 1 1 d . .
F14B F -0.0227(7) 0.4505(3) 0.4925(4) 0.038(2) Uani 1 1 d . .
F15B F 0.0507(6) 0.4813(2) 0.6016(3) 0.0311(19) Uani 1 1 d . .
F16B F 0.1109(6) 0.4303(2) 0.6952(3) 0.0251(16) Uani 1 1 d . .
Li1B Li 0.7665(16) 0.4322(6) 0.2329(9) 0.020(3) Uani 1 1 d . .
O1B O 0.8703(8) 0.3969(3) 0.2913(4) 0.033(2) Uani 1 1 d . .
O2B O 0.8179(7) 0.3937(3) 0.1763(4) 0.0275(19) Uani 1 1 d . .
C29B C 0.8901(12) 0.3919(7) 0.3538(7) 0.049(4) Uani 1 1 d . .
H29D H 0.962228 0.387887 0.371449 0.074 Uiso 1 1 calc R U
H29E H 0.853660 0.367592 0.361993 0.074 Uiso 1 1 calc R U
H29F H 0.868029 0.416851 0.370385 0.074 Uiso 1 1 calc R U
C30B C 0.8965(12) 0.3597(4) 0.2643(8) 0.038(3) Uani 1 1 d . .
H30C H 0.843709 0.338264 0.259989 0.046 Uiso 1 1 calc R U
H30D H 0.960675 0.348089 0.288715 0.046 Uiso 1 1 calc R U
C31B C 0.9059(10) 0.3721(4) 0.2066(7) 0.031(3) Uani 1 1 d . .
H31C H 0.965262 0.390205 0.211336 0.038 Uiso 1 1 calc R U
H31D H 0.914517 0.347107 0.184087 0.038 Uiso 1 1 calc R U
C32B C 0.8145(14) 0.4033(5) 0.1165(7) 0.041(4) Uani 1 1 d . .
H32D H 0.816988 0.377409 0.095179 0.061 Uiso 1 1 calc R U
H32E H 0.871999 0.420819 0.115957 0.061 Uiso 1 1 calc R U
H32F H 0.752203 0.418192 0.097735 0.061 Uiso 1 1 calc R U
O3B O 0.8677(6) 0.4826(3) 0.2443(4) 0.0209(17) Uani 1 1 d . .
O4B O 0.6910(7) 0.4728(2) 0.1654(4) 0.0207(17) Uani 1 1 d . .
C33B C 0.9720(9) 0.4782(4) 0.2737(6) 0.021(3) Uani 1 1 d . .
H33D H 1.002647 0.505797 0.282191 0.032 Uiso 1 1 calc R U
H33E H 1.004708 0.462789 0.248603 0.032 Uiso 1 1 calc R U
H33F H 0.980113 0.462948 0.310399 0.032 Uiso 1 1 calc R U
C34B C 0.8494(10) 0.5053(4) 0.1920(6) 0.025(3) Uani 1 1 d . .
H34C H 0.872522 0.489359 0.162598 0.030 Uiso 1 1 calc R U
H34D H 0.885732 0.532133 0.198981 0.030 Uiso 1 1 calc R U
C35B C 0.7383(10) 0.5127(4) 0.1702(6) 0.023(3) Uani 1 1 d . .
H35C H 0.715848 0.530568 0.198083 0.027 Uiso 1 1 calc R U
H35D H 0.721202 0.526779 0.131652 0.027 Uiso 1 1 calc R U
C36B C 0.5856(10) 0.4764(4) 0.1472(6) 0.025(3) Uani 1 1 d . .
H36D H 0.564854 0.491326 0.109859 0.038 Uiso 1 1 calc R U
H36E H 0.563149 0.491782 0.176825 0.038 Uiso 1 1 calc R U
H36F H 0.555567 0.448552 0.142424 0.038 Uiso 1 1 calc R U
O5B O 0.7016(7) 0.4532(3) 0.2973(4) 0.0239(19) Uani 1 1 d . .
O6B O 0.6305(7) 0.3909(3) 0.2215(4) 0.0238(18) Uani 1 1 d . .
C37B C 0.6953(12) 0.4958(4) 0.3145(6) 0.027(3) Uani 1 1 d . .
H37D H 0.676588 0.496647 0.351241 0.040 Uiso 1 1 calc R U
H37E H 0.644507 0.510437 0.283908 0.040 Uiso 1 1 calc R U
H37F H 0.760492 0.509366 0.320082 0.040 Uiso 1 1 calc R U
C38B C 0.6162(10) 0.4303(4) 0.3018(6) 0.024(3) Uani 1 1 d . .
H38C H 0.554017 0.444085 0.278657 0.028 Uiso 1 1 calc R U
H38D H 0.615049 0.429059 0.343161 0.028 Uiso 1 1 calc R U
C39B C 0.6222(11) 0.3872(4) 0.2790(6) 0.024(3) Uani 1 1 d . .
H39C H 0.681322 0.372401 0.304059 0.029 Uiso 1 1 calc R U
H39D H 0.561265 0.371174 0.278947 0.029 Uiso 1 1 calc R U
C40B C 0.6194(11) 0.3512(4) 0.1927(6) 0.027(3) Uani 1 1 d . .
H40D H 0.552201 0.340169 0.189266 0.040 Uiso 1 1 calc R U
H40E H 0.669845 0.331868 0.215581 0.040 Uiso 1 1 calc R U
H40F H 0.628423 0.354457 0.153528 0.040 Uiso 1 1 calc R U

loop_
_atom_site_aniso_label
_atom_site_aniso_U_11
_atom_site_aniso_U_22
_atom_site_aniso_U_33
_atom_site_aniso_U_23
_atom_site_aniso_U_13
_atom_site_aniso_U_12
Yb1A 0.0195(3) 0.0112(2) 0.0085(2) -0.00037(19) 0.0018(2) 0.00034(19)
S1A 0.0296(17) 0.0105(14) 0.0145(14) -0.0004(11) 0.0037(13) -0.0006(12)
S2A 0.0315(18) 0.0169(15) 0.0125(14) -0.0030(12) 0.0021(13) -0.0032(13)
N1A 0.021(5) 0.012(5) 0.008(5) -0.001(4) 0.000(4) 0.000(4)
C1A 0.025(7) 0.013(6) 0.021(7) 0.000(5) 0.009(5) 0.001(5)
C2A 0.023(6) 0.013(6) 0.020(6) -0.002(5) 0.003(5) -0.001(5)
C3A 0.029(7) 0.018(6) 0.018(6) -0.002(5) 0.006(6) -0.003(5)
C4A 0.030(7) 0.022(7) 0.016(6) 0.006(5) 0.007(6) 0.005(5)
C5A 0.030(7) 0.011(6) 0.018(6) 0.003(5) 0.003(5) 0.002(5)
C6A 0.026(7) 0.021(6) 0.009(6) -0.008(5) 0.005(5) 0.000(5)
C7A 0.014(6) 0.013(6) 0.009(5) 0.003(4) 0.004(5) 0.003(4)
F1A 0.050(5) 0.020(4) 0.011(3) -0.001(3) -0.003(3) 0.000(4)
F2A 0.039(5) 0.029(4) 0.014(4) 0.005(3) 0.000(3) 0.004(4)
F3A 0.048(5) 0.018(4) 0.016(4) 0.004(3) 0.004(4) 0.005(4)
F4A 0.046(5) 0.012(3) 0.012(3) -0.003(3) -0.002(3) 0.001(3)
S3A 0.0302(17) 0.0123(14) 0.0152(14) -0.0022(11) 0.0050(13) -0.0044(12)
S4A 0.0360(18) 0.0163(15) 0.0125(14) 0.0015(12) 0.0063(13) -0.0017(13)
N2A 0.023(6) 0.016(5) 0.017(5) 0.001(4) 0.008(4) -0.001(4)
C8A 0.019(6) 0.011(6) 0.016(6) 0.000(5) 0.003(5) 0.001(5)
C9A 0.028(7) 0.008(6) 0.012(6) -0.004(5) 0.001(5) 0.001(5)
C10A 0.039(8) 0.030(8) 0.013(6) 0.003(6) 0.008(6) 0.001(6)
C11A 0.045(9) 0.022(7) 0.028(8) -0.016(6) 0.010(7) -0.004(6)
C12A 0.033(8) 0.013(6) 0.039(8) -0.006(6) 0.013(7) -0.001(5)
C13A 0.027(7) 0.014(6) 0.024(7) -0.002(5) 0.007(6) 0.002(5)
C14A 0.020(6) 0.013(6) 0.018(6) -0.004(5) 0.001(5) 0.001(5)
F5A 0.068(6) 0.038(5) 0.017(4) -0.004(4) 0.012(4) 0.002(4)
F6A 0.068(7) 0.034(5) 0.038(5) -0.022(4) 0.020(5) -0.007(5)
F7A 0.053(6) 0.013(4) 0.055(6) -0.012(4) 0.020(5) -0.001(4)
F8A 0.051(5) 0.014(4) 0.026(4) 0.005(3) 0.018(4) 0.004(3)
S5A 0.0283(17) 0.0181(15) 0.0212(16) 0.0064(13) 0.0061(14) 0.0038(13)
S6A 0.0296(19) 0.049(2) 0.0138(16) 0.0122(15) 0.0001(14) 0.0000(16)
N3A 0.021(5) 0.022(6) 0.011(5) -0.002(4) 0.001(4) -0.002(4)
C15A 0.023(7) 0.028(7) 0.012(6) 0.008(5) 0.002(5) 0.001(5)
C16A 0.028(8) 0.049(9) 0.021(7) 0.006(7) 0.007(6) -0.002(7)
C17A 0.045(10) 0.073(13) 0.013(7) -0.007(8) -0.001(7) -0.015(9)
C18A 0.053(11) 0.068(13) 0.020(8) -0.025(8) 0.005(7) -0.019(9)
C19A 0.037(9) 0.048(10) 0.033(9) -0.027(8) 0.013(7) -0.015(7)
C20A 0.022(7) 0.031(7) 0.019(7) -0.005(6) 0.009(5) -0.008(6)
C21A 0.015(6) 0.040(8) 0.014(6) -0.007(6) -0.002(5) -0.003(6)
F9A 0.074(7) 0.094(8) 0.008(4) 0.002(5) -0.004(4) -0.018(6)
F10A 0.093(9) 0.091(9) 0.027(5) -0.036(6) 0.012(6) -0.043(7)
F11A 0.054(6) 0.041(5) 0.045(6) -0.027(5) 0.013(5) -0.015(5)
F12A 0.037(5) 0.024(4) 0.022(4) -0.008(3) 0.004(3) -0.003(3)
S7A 0.0311(17) 0.0141(14) 0.0147(14) 0.0010(12) 0.0067(13) 0.0020(12)
S8A 0.0308(17) 0.0135(14) 0.0136(14) -0.0027(11) 0.0067(13) -0.0012(12)
N4A 0.019(5) 0.012(5) 0.015(5) -0.002(4) 0.008(4) 0.001(4)
C22A 0.026(7) 0.011(6) 0.019(6) 0.000(5) 0.011(5) -0.001(5)
C23A 0.018(6) 0.022(6) 0.014(6) -0.004(5) -0.001(5) -0.001(5)
C24A 0.036(8) 0.021(7) 0.012(6) 0.001(5) 0.010(6) -0.004(6)
C25A 0.037(8) 0.022(7) 0.011(6) 0.012(5) 0.005(6) 0.002(6)
C26A 0.029(7) 0.016(6) 0.027(7) 0.006(5) 0.013(6) 0.002(5)
C27A 0.019(6) 0.018(6) 0.015(6) 0.000(5) 0.007(5) -0.001(5)
C28A 0.025(7) 0.018(6) 0.015(6) -0.004(5) 0.011(5) 0.000(5)
F13A 0.052(5) 0.024(4) 0.013(3) 0.000(3) 0.009(3) -0.002(4)
F14A 0.069(6) 0.024(4) 0.012(4) 0.007(3) 0.013(4) 0.002(4)
F15A 0.052(5) 0.011(4) 0.032(4) 0.006(3) 0.023(4) 0.004(3)
F16A 0.037(4) 0.011(3) 0.016(4) -0.005(3) 0.006(3) -0.003(3)
Li1A 0.027(7) 0.007(6) 0.009(6) 0.001(5) 0.004(5) -0.004(4)
O1A 0.023(4) 0.012(4) 0.033(5) -0.011(3) 0.003(4) 0.000(3)
O2A 0.035(5) 0.014(4) 0.020(4) 0.000(3) 0.003(4) 0.001(3)
C29A 0.039(8) 0.009(5) 0.017(6) -0.007(4) 0.006(6) 0.001(4)
C30A 0.016(5) 0.021(5) 0.025(7) -0.003(5) 0.008(5) -0.002(4)
C31A 0.029(6) 0.017(5) 0.020(5) -0.003(5) 0.004(5) 0.007(5)
C32A 0.041(8) 0.018(5) 0.014(6) 0.002(4) 0.005(6) -0.002(5)
O3A 0.035(5) 0.021(4) 0.007(4) 0.000(3) 0.001(3) -0.002(4)
O4A 0.031(4) 0.020(4) 0.011(4) 0.004(3) 0.002(3) -0.002(3)
C33A 0.044(9) 0.043(8) 0.008(5) 0.002(5) 0.001(5) -0.003(7)
C34A 0.035(7) 0.018(5) 0.014(5) 0.005(4) 0.009(5) -0.001(5)
C35A 0.038(7) 0.019(6) 0.016(5) -0.003(4) 0.007(4) -0.011(5)
C36A 0.035(7) 0.019(6) 0.015(5) 0.003(5) 0.000(5) -0.005(5)
O5A 0.030(5) 0.015(4) 0.020(4) 0.004(3) 0.009(4) 0.001(3)
O6A 0.021(4) 0.027(4) 0.021(4) 0.002(3) 0.004(3) 0.005(3)
C37A 0.037(7) 0.025(7) 0.033(8) 0.004(6) 0.021(6) 0.003(5)
C38A 0.035(7) 0.012(5) 0.031(7) 0.005(5) 0.012(6) 0.001(5)
C39A 0.027(6) 0.013(6) 0.020(5) -0.003(4) 0.004(4) -0.003(4)
C40A 0.029(7) 0.039(8) 0.032(7) -0.001(6) 0.013(6) 0.007(6)
Yb1B 0.0230(3) 0.0099(2) 0.0120(2) 0.00185(19) 0.0037(2) -0.00028(19)
S1B 0.0290(17) 0.0122(14) 0.0176(15) 0.0020(12) 0.0052(13) 0.0009(12)
S2B 0.0374(19) 0.0169(15) 0.0121(14) -0.0027(12) 0.0074(13) -0.0032(13)
N1B 0.031(6) 0.014(5) 0.018(5) 0.001(4) 0.012(5) -0.002(4)
C1B 0.030(7) 0.016(6) 0.006(5) 0.000(5) 0.002(5) -0.003(5)
C2B 0.031(7) 0.010(6) 0.012(6) 0.003(5) 0.007(5) -0.006(5)
C3B 0.036(8) 0.031(7) 0.006(6) 0.002(5) 0.000(5) -0.002(6)
C4B 0.035(7) 0.021(7) 0.011(6) 0.002(5) 0.011(5) -0.008(6)
C5B 0.028(7) 0.015(6) 0.019(6) 0.003(5) 0.010(6) -0.006(5)
C6B 0.032(7) 0.021(6) 0.008(6) -0.008(5) 0.005(5) -0.002(5)
C7B 0.010(6) 0.020(6) 0.016(6) 0.004(5) 0.003(5) -0.001(5)
F1B 0.074(6) 0.032(5) 0.009(4) -0.007(3) 0.009(4) -0.010(4)
F2B 0.071(6) 0.024(4) 0.009(4) 0.004(3) 0.010(4) -0.010(4)
F3B 0.055(5) 0.014(4) 0.019(4) 0.001(3) 0.013(4) -0.007(3)
F4B 0.051(5) 0.014(4) 0.012(3) -0.007(3) 0.013(3) -0.007(3)
S3B 0.0362(19) 0.0106(14) 0.0202(16) 0.0006(12) 0.0049(14) 0.0036(13)
S4B 0.0325(18) 0.0151(15) 0.0201(16) 0.0066(12) 0.0042(14) 0.0011(13)
N2B 0.021(5) 0.013(5) 0.018(5) -0.002(4) 0.002(4) 0.003(4)
C8B 0.025(7) 0.021(6) 0.011(6) 0.004(5) 0.008(5) 0.000(5)
C9B 0.023(7) 0.022(7) 0.017(6) 0.006(5) 0.004(5) 0.001(5)
C10B 0.033(8) 0.024(7) 0.013(6) 0.004(5) 0.003(6) -0.001(6)
C11B 0.033(8) 0.027(7) 0.013(6) -0.003(5) 0.001(6) -0.006(6)
C12B 0.019(6) 0.014(6) 0.027(7) -0.007(5) 0.008(5) -0.002(5)
C13B 0.018(6) 0.013(6) 0.023(7) 0.004(5) 0.003(5) -0.001(5)
C14B 0.018(6) 0.014(6) 0.017(6) 0.000(5) 0.007(5) 0.000(5)
F5B 0.056(6) 0.032(5) 0.018(4) 0.008(3) -0.001(4) 0.001(4)
F6B 0.049(5) 0.037(5) 0.017(4) -0.009(3) 0.004(4) -0.003(4)
F7B 0.036(4) 0.019(4) 0.026(4) -0.004(3) 0.007(4) 0.000(3)
F8B 0.035(4) 0.013(3) 0.022(4) 0.005(3) 0.003(3) 0.000(3)
S5B 0.0298(17) 0.0120(14) 0.0157(15) 0.0010(11) 0.0053(13) -0.0002(12)
S6B 0.0314(17) 0.0138(14) 0.0169(15) 0.0044(12) 0.0088(13) 0.0012(12)
N3B 0.026(6) 0.012(5) 0.018(5) 0.002(4) 0.013(5) 0.004(4)
C15B 0.021(6) 0.017(6) 0.012(6) 0.002(5) 0.005(5) -0.002(5)
C16B 0.025(7) 0.012(6) 0.021(6) -0.001(5) 0.005(5) 0.002(5)
C17B 0.027(7) 0.022(7) 0.023(7) 0.005(6) 0.010(6) -0.002(5)
C18B 0.041(8) 0.020(7) 0.016(6) -0.009(5) 0.009(6) 0.001(6)
C19B 0.037(8) 0.007(6) 0.029(7) -0.003(5) 0.010(6) 0.005(5)
C20B 0.026(7) 0.019(6) 0.024(7) 0.007(5) 0.009(6) 0.005(5)
C21B 0.021(6) 0.018(6) 0.012(6) 0.000(5) 0.002(5) 0.000(5)
F9B 0.054(5) 0.023(4) 0.017(4) 0.009(3) 0.012(4) 0.002(4)
F10B 0.064(6) 0.023(4) 0.021(4) -0.006(3) 0.011(4) -0.002(4)
F11B 0.062(6) 0.011(4) 0.027(4) -0.004(3) 0.016(4) 0.002(3)
F12B 0.054(5) 0.012(4) 0.017(4) 0.008(3) 0.012(4) 0.004(3)
S7B 0.0304(17) 0.0128(14) 0.0173(15) 0.0018(12) 0.0059(13) -0.0031(12)
S8B 0.0323(18) 0.0207(16) 0.0143(15) -0.0009(13) 0.0045(13) -0.0016(13)
N4B 0.030(6) 0.020(5) 0.006(5) 0.001(4) 0.005(4) 0.000(4)
C22B 0.026(7) 0.019(6) 0.015(6) 0.000(5) 0.006(5) -0.001(5)
C23B 0.026(7) 0.035(8) 0.025(7) -0.005(6) 0.008(6) 0.001(6)
C24B 0.038(8) 0.027(7) 0.008(6) -0.005(5) 0.005(6) 0.001(6)
C25B 0.036(8) 0.024(7) 0.022(7) 0.011(6) 0.010(6) 0.009(6)
C26B 0.033(8) 0.017(7) 0.028(7) 0.005(5) 0.011(6) 0.008(5)
C27B 0.023(7) 0.026(7) 0.015(6) -0.001(5) 0.006(5) 0.002(5)
C28B 0.018(6) 0.015(6) 0.017(6) 0.002(5) 0.003(5) 0.004(5)
F13B 0.063(6) 0.038(5) 0.009(4) 0.001(3) -0.003(4) 0.006(4)
F14B 0.061(6) 0.030(4) 0.021(4) 0.017(4) 0.010(4) 0.010(4)
F15B 0.045(5) 0.021(4) 0.026(4) 0.009(3) 0.008(4) 0.009(4)
F16B 0.043(5) 0.015(4) 0.018(4) -0.002(3) 0.009(3) 0.002(3)
Li1B 0.027(7) 0.009(7) 0.022(7) -0.001(5) 0.004(6) 0.005(4)
O1B 0.034(5) 0.035(5) 0.028(4) 0.023(4) 0.007(4) 0.007(4)
O2B 0.032(5) 0.018(4) 0.033(4) -0.004(4) 0.010(4) 0.003(4)
C29B 0.033(9) 0.085(13) 0.023(6) 0.027(7) -0.003(6) -0.013(9)
C30B 0.035(8) 0.020(6) 0.059(7) 0.020(5) 0.011(7) 0.002(5)
C31B 0.025(6) 0.017(6) 0.051(7) -0.003(5) 0.010(5) -0.001(5)
C32B 0.064(11) 0.026(8) 0.030(6) -0.010(6) 0.011(7) -0.003(7)
O3B 0.024(4) 0.018(4) 0.019(4) 0.000(3) 0.003(3) -0.001(3)
O4B 0.029(4) 0.010(4) 0.018(4) 0.001(3) -0.001(3) 0.003(3)
C33B 0.022(5) 0.020(6) 0.022(6) -0.003(5) 0.006(4) 0.000(5)
C34B 0.031(6) 0.014(6) 0.025(6) 0.002(5) 0.001(5) 0.000(5)
C35B 0.030(5) 0.011(5) 0.024(6) 0.005(5) 0.002(5) 0.003(4)
C36B 0.030(5) 0.019(6) 0.020(6) 0.005(5) -0.006(5) 0.003(5)
O5B 0.034(5) 0.023(4) 0.019(4) -0.008(3) 0.015(4) -0.002(3)
O6B 0.035(5) 0.014(4) 0.023(4) -0.002(3) 0.010(4) -0.002(4)
C37B 0.047(9) 0.022(5) 0.017(6) -0.011(5) 0.017(6) -0.010(5)
C38B 0.029(6) 0.021(5) 0.023(6) -0.004(5) 0.011(5) 0.000(5)
C39B 0.031(7) 0.020(5) 0.020(5) 0.001(4) 0.006(5) -0.003(5)
C40B 0.039(8) 0.016(6) 0.023(6) -0.003(5) 0.005(6) 0.001(5)

loop_
_atom_type_symbol
_atom_type_description
_atom_type_scat_dispersion_real
_atom_type_scat_dispersion_imag
_atom_type_scat_source
C C 0.0033 0.0016 'International Tables Vol C Tables 4.2.6.8 and 6.1.1.4'
H H 0.0000 0.0000 'International Tables Vol C Tables 4.2.6.8 and 6.1.1.4'
N N 0.0061 0.0033 'International Tables Vol C Tables 4.2.6.8 and 6.1.1.4'
O O 0.0106 0.0060 'International Tables Vol C Tables 4.2.6.8 and 6.1.1.4'
F F 0.0171 0.0103 'International Tables Vol C Tables 4.2.6.8 and 6.1.1.4'
S S 0.1246 0.1234 'International Tables Vol C Tables 4.2.6.8 and 6.1.1.4'
Li Li -0.0003 0.0001 'International Tables Vol C Tables 4.2.6.8 and 6.1.1.4'
Yb Yb -0.3850 5.5486 'International Tables Vol C Tables 4.2.6.8 and 6.1.1.4'

loop_
_geom_angle_atom_site_label_1
_geom_angle_atom_site_label_2
_geom_angle_atom_site_label_3
_geom_angle
N4A Yb1A N1A 105.6(3)
N4A Yb1A N2A 160.8(3)
N1A Yb1A N2A 78.4(3)
N4A Yb1A N3A 76.5(3)
N1A Yb1A N3A 162.1(3)
N2A Yb1A N3A 105.6(3)
N4A Yb1A S1A 85.1(2)
N1A Yb1A S1A 60.6(2)
N2A Yb1A S1A 80.6(3)
N3A Yb1A S1A 136.9(3)
N4A Yb1A S3A 138.6(2)
N1A Yb1A S3A 81.5(2)
N2A Yb1A S3A 60.2(2)
N3A Yb1A S3A 85.5(3)
S1A Yb1A S3A 130.47(9)
N4A Yb1A S5A 81.0(2)
N1A Yb1A S5A 138.1(2)
N2A Yb1A S5A 83.8(2)
N3A Yb1A S5A 59.6(3)
S1A Yb1A S5A 79.33(9)
S3A Yb1A S5A 121.09(10)
N4A Yb1A S7A 59.8(2)
N1A Yb1A S7A 83.8(2)
N2A Yb1A S7A 139.2(2)
N3A Yb1A S7A 82.1(3)
S1A Yb1A S7A 121.18(10)
S3A Yb1A S7A 81.13(9)
S5A Yb1A S7A 130.98(9)
N4A Yb1A C1A 102.9(3)
N1A Yb1A C1A 27.0(3)
N2A Yb1A C1A 71.9(4)
N3A Yb1A C1A 170.8(3)
S1A Yb1A C1A 34.6(2)
S3A Yb1A C1A 100.4(3)
S5A Yb1A C1A 111.2(3)
S7A Yb1A C1A 105.6(3)
N4A Yb1A C22A 26.9(3)
N1A Yb1A C22A 103.2(3)
N2A Yb1A C22A 171.8(3)
N3A Yb1A C22A 70.4(4)
S1A Yb1A C22A 107.3(3)
S3A Yb1A C22A 111.8(2)
S5A Yb1A C22A 99.7(3)
S7A Yb1A C22A 34.4(2)
C1A Yb1A C22A 113.2(4)
N4A Yb1A C8A 172.1(3)
N1A Yb1A C8A 71.9(3)
N2A Yb1A C8A 27.0(3)
N3A Yb1A C8A 103.5(3)
S1A Yb1A C8A 99.7(2)
S3A Yb1A C8A 34.4(2)
S5A Yb1A C8A 106.0(2)
S7A Yb1A C8A 112.3(2)
C1A Yb1A C8A 78.3(3)
C22A Yb1A C8A 145.6(3)
N4A Yb1A C15A 71.1(3)
N1A Yb1A C15A 171.4(4)
N2A Yb1A C15A 102.1(4)
N3A Yb1A C15A 26.1(4)
S1A Yb1A C15A 110.9(3)
S3A Yb1A C15A 106.3(3)
S5A Yb1A C15A 34.5(3)
S7A Yb1A C15A 100.7(3)
C1A Yb1A C15A 144.9(4)
C22A Yb1A C15A 77.5(4)
C8A Yb1A C15A 112.4(3)
C1A S1A Yb1A 76.8(4)
C2A S2A C1A 89.3(6)
C1A N1A C7A 112.5(10)
C1A N1A Yb1A 95.5(8)
C7A N1A Yb1A 143.3(8)
N1A C1A S1A 122.9(10)
N1A C1A S2A 114.1(9)
S1A C1A S2A 123.0(7)
N1A C1A Yb1A 57.5(6)
S1A C1A Yb1A 68.6(4)
S2A C1A Yb1A 156.8(7)
C3A C2A C7A 120.9(11)
C3A C2A S2A 128.4(10)
C7A C2A S2A 110.7(9)
F1A C3A C2A 121.1(11)
F1A C3A C4A 119.6(11)
C2A C3A C4A 119.2(12)
F2A C4A C5A 120.0(11)
F2A C4A C3A 120.4(12)
C5A C4A C3A 119.5(12)
F3A C5A C6A 119.8(11)
F3A C5A C4A 118.2(11)
C6A C5A C4A 122.0(11)
F4A C6A C5A 118.9(11)
F4A C6A C7A 122.2(11)
C5A C6A C7A 118.8(11)
C6A C7A N1A 127.2(11)
C6A C7A C2A 119.4(11)
N1A C7A C2A 113.4(10)
C8A S3A Yb1A 77.4(4)
C9A S4A C8A 89.0(6)
C8A N2A C14A 111.3(10)
C8A N2A Yb1A 95.6(7)
C14A N2A Yb1A 142.7(8)
N2A C8A S3A 121.8(9)
N2A C8A S4A 114.2(9)
S3A C8A S4A 123.9(7)
N2A C8A Yb1A 57.4(6)
S3A C8A Yb1A 68.2(4)
S4A C8A Yb1A 153.5(6)
C10A C9A C14A 121.4(11)
C10A C9A S4A 127.6(10)
C14A C9A S4A 111.0(9)
F5A C10A C11A 120.7(13)
F5A C10A C9A 120.9(12)
C11A C10A C9A 118.4(12)
F6A C11A C10A 120.2(14)
F6A C11A C12A 118.8(13)
C10A C11A C12A 120.9(12)
F7A C12A C13A 120.0(13)
F7A C12A C11A 119.1(12)
C13A C12A C11A 120.9(12)
F8A C13A C12A 119.2(11)
F8A C13A C14A 121.2(11)
C12A C13A C14A 119.6(12)
N2A C14A C13A 126.9(12)
N2A C14A C9A 114.6(10)
C13A C14A C9A 118.5(11)
C15A S5A Yb1A 77.3(4)
C16A S6A C15A 89.3(7)
C15A N3A C21A 111.4(11)
C15A N3A Yb1A 97.0(8)
C21A N3A Yb1A 142.5(9)
N3A C15A S5A 121.9(9)
N3A C15A S6A 115.5(10)
S5A C15A S6A 122.4(8)
N3A C15A Yb1A 56.9(6)
S5A C15A Yb1A 68.2(4)
S6A C15A Yb1A 156.0(7)
C17A C16A C21A 120.9(15)
C17A C16A S6A 130.5(13)
C21A C16A S6A 108.6(11)
C18A C17A F9A 120.2(14)
C18A C17A C16A 121.7(15)
F9A C17A C16A 118.0(17)
F10A C18A C17A 123.3(17)
F10A C18A C19A 117.5(17)
C17A C18A C19A 119.2(14)
F11A C19A C20A 119.2(15)
F11A C19A C18A 119.9(13)
C20A C19A C18A 120.9(16)
F12A C20A C19A 118.4(13)
F12A C20A C21A 121.6(11)
C19A C20A C21A 119.9(14)
N3A C21A C20A 127.4(12)
N3A C21A C16A 115.2(13)
C20A C21A C16A 117.4(13)
C22A S7A Yb1A 76.6(4)
C23A S8A C22A 89.3(6)
C22A N4A C28A 110.7(10)
C22A N4A Yb1A 96.3(7)
C28A N4A Yb1A 138.3(8)
N4A C22A S7A 121.1(9)
N4A C22A S8A 115.1(9)
S7A C22A S8A 123.5(7)
N4A C22A Yb1A 56.8(6)
S7A C22A Yb1A 68.9(4)
S8A C22A Yb1A 150.5(7)
C24A C23A C28A 120.4(12)
C24A C23A S8A 129.0(10)
C28A C23A S8A 110.6(9)
F13A C24A C25A 120.6(11)
F13A C24A C23A 120.3(11)
C25A C24A C23A 119.2(12)
C24A C25A F14A 120.7(12)
C24A C25A C26A 120.8(11)
F14A C25A C26A 118.5(11)
F15A C26A C27A 121.5(12)
F15A C26A C25A 118.4(11)
C27A C26A C25A 120.1(12)
F16A C27A C26A 118.5(11)
F16A C27A C28A 121.1(11)
C26A C27A C28A 120.3(12)
C27A C28A C23A 119.1(12)
C27A C28A N4A 126.7(11)
C23A C28A N4A 114.2(11)
O1A Li1A O3A 93.2(8)
O1A Li1A O4A 160.7(11)
O3A Li1A O4A 77.1(7)
O1A Li1A O6A 95.3(8)
O3A Li1A O6A 90.3(9)
O4A Li1A O6A 101.4(9)
O1A Li1A O5A 98.1(9)
O3A Li1A O5A 164.5(12)
O4A Li1A O5A 94.7(8)
O6A Li1A O5A 78.3(7)
O1A Li1A O2A 78.8(8)
O3A Li1A O2A 102.7(8)
O4A Li1A O2A 86.9(7)
O6A Li1A O2A 166.0(11)
O5A Li1A O2A 89.9(8)
C29A O1A C30A 112.0(10)
C29A O1A Li1A 127.3(9)
C30A O1A Li1A 114.8(9)
C32A O2A C31A 112.7(9)
C32A O2A Li1A 126.2(10)
C31A O2A Li1A 102.2(8)
O1A C29A H29A 109.5
O1A C29A H29B 109.5
H29A C29A H29B 109.5
O1A C29A H29C 109.5
H29A C29A H29C 109.5
H29B C29A H29C 109.5
O1A C30A C31A 108.9(10)
O1A C30A H30A 109.9
C31A C30A H30A 109.9
O1A C30A H30B 109.9
C31A C30A H30B 109.9
H30A C30A H30B 108.3
O2A C31A C30A 106.4(10)
O2A C31A H31A 110.4
C30A C31A H31A 110.4
O2A C31A H31B 110.4
C30A C31A H31B 110.4
H31A C31A H31B 108.6
O2A C32A H32A 109.5
O2A C32A H32B 109.5
H32A C32A H32B 109.5
O2A C32A H32C 109.5
H32A C32A H32C 109.5
H32B C32A H32C 109.5
C34A O3A C33A 113.0(10)
C34A O3A Li1A 112.2(9)
C33A O3A Li1A 127.2(10)
C36A O4A C35A 112.1(10)
C36A O4A Li1A 123.6(9)
C35A O4A Li1A 112.9(9)
O3A C33A H33A 109.5
O3A C33A H33B 109.5
H33A C33A H33B 109.5
O3A C33A H33C 109.5
H33A C33A H33C 109.5
H33B C33A H33C 109.5
O3A C34A C35A 107.4(10)
O3A C34A H34A 110.2
C35A C34A H34A 110.2
O3A C34A H34B 110.2
C35A C34A H34B 110.2
H34A C34A H34B 108.5
O4A C35A C34A 107.4(11)
O4A C35A H35A 110.2
C34A C35A H35A 110.2
O4A C35A H35B 110.2
C34A C35A H35B 110.2
H35A C35A H35B 108.5
O4A C36A H36A 109.5
O4A C36A H36B 109.5
H36A C36A H36B 109.5
O4A C36A H36C 109.5
H36A C36A H36C 109.5
H36B C36A H36C 109.5
C37A O5A C38A 110.7(10)
C37A O5A Li1A 122.5(10)
C38A O5A Li1A 110.8(9)
C40A O6A C39A 111.8(10)
C40A O6A Li1A 124.4(10)
C39A O6A Li1A 108.8(9)
O5A C37A H37A 109.5
O5A C37A H37B 109.5
H37A C37A H37B 109.5
O5A C37A H37C 109.5
H37A C37A H37C 109.5
H37B C37A H37C 109.5
O5A C38A C39A 107.3(10)
O5A C38A H38A 110.3
C39A C38A H38A 110.3
O5A C38A H38B 110.3
C39A C38A H38B 110.3
H38A C38A H38B 108.5
O6A C39A C38A 107.8(10)
O6A C39A H39A 110.1
C38A C39A H39A 110.1
O6A C39A H39B 110.1
C38A C39A H39B 110.1
H39A C39A H39B 108.5
O6A C40A H40A 109.5
O6A C40A H40B 109.5
H40A C40A H40B 109.5
O6A C40A H40C 109.5
H40A C40A H40C 109.5
H40B C40A H40C 109.5
N3B Yb1B N1B 161.1(3)
N3B Yb1B N2B 107.4(4)
N1B Yb1B N2B 77.4(4)
N3B Yb1B N4B 77.4(3)
N1B Yb1B N4B 103.8(4)
N2B Yb1B N4B 161.7(3)
N3B Yb1B S3B 84.9(2)
N1B Yb1B S3B 81.9(3)
N2B Yb1B S3B 59.9(2)
N4B Yb1B S3B 138.3(2)
N3B Yb1B S7B 80.2(3)
N1B Yb1B S7B 84.2(3)
N2B Yb1B S7B 137.7(2)
N4B Yb1B S7B 60.0(2)
S3B Yb1B S7B 80.08(10)
N3B Yb1B S5B 60.3(2)
N1B Yb1B S5B 138.6(3)
N2B Yb1B S5B 86.6(3)
N4B Yb1B S5B 80.6(3)
S3B Yb1B S5B 122.15(10)
S7B Yb1B S5B 129.53(9)
N3B Yb1B S1B 138.5(2)
N1B Yb1B S1B 59.9(3)
N2B Yb1B S1B 79.3(2)
N4B Yb1B S1B 85.6(2)
S3B Yb1B S1B 129.52(9)
S7B Yb1B S1B 122.88(10)
S5B Yb1B S1B 79.88(9)
N3B Yb1B C8B 105.1(3)
N1B Yb1B C8B 70.7(4)
N2B Yb1B C8B 26.8(3)
N4B Yb1B C8B 170.4(4)
S3B Yb1B C8B 34.6(3)
S7B Yb1B C8B 110.9(3)
S5B Yb1B C8B 108.8(3)
S1B Yb1B C8B 97.9(3)
N3B Yb1B C22B 70.4(4)
N1B Yb1B C22B 101.9(4)
N2B Yb1B C22B 171.3(3)
N4B Yb1B C22B 27.0(3)
S3B Yb1B C22B 111.4(3)
S7B Yb1B C22B 34.2(3)
S5B Yb1B C22B 99.2(3)
S1B Yb1B C22B 108.1(3)
C8B Yb1B C22B 144.7(4)
N3B Yb1B C15B 26.9(3)
N1B Yb1B C15B 170.7(3)
N2B Yb1B C15B 105.5(3)
N4B Yb1B C15B 70.6(3)
S3B Yb1B C15B 107.2(3)
S7B Yb1B C15B 98.7(2)
S5B Yb1B C15B 34.7(2)
S1B Yb1B C15B 111.6(2)
C8B Yb1B C15B 115.9(3)
C22B Yb1B C15B 76.5(3)
N3B Yb1B C1B 172.5(3)
N1B Yb1B C1B 26.4(3)
N2B Yb1B C1B 71.5(4)
N4B Yb1B C1B 101.3(3)
S3B Yb1B C1B 100.5(3)
S7B Yb1B C1B 105.7(3)
S5B Yb1B C1B 112.3(2)
S1B Yb1B C1B 34.2(2)
C8B Yb1B C1B 77.4(3)
C22B Yb1B C1B 111.7(4)
C15B Yb1B C1B 145.7(3)
C1B S1B Yb1B 77.4(4)
C2B S2B C1B 89.0(6)
C1B N1B C7B 112.1(10)
C1B N1B Yb1B 97.0(8)
C7B N1B Yb1B 144.3(8)
N1B C1B S1B 122.6(9)
N1B C1B S2B 114.2(9)
S1B C1B S2B 123.0(7)
N1B C1B Yb1B 56.7(6)
S1B C1B Yb1B 68.3(4)
S2B C1B Yb1B 158.1(7)
C3B C2B C7B 121.0(11)
C3B C2B S2B 128.2(10)
C7B C2B S2B 110.7(9)
F1B C3B C4B 120.5(12)
F1B C3B C2B 120.3(12)
C4B C3B C2B 119.2(12)
F2B C4B C3B 121.3(11)
F2B C4B C5B 118.0(11)
C3B C4B C5B 120.7(11)
F3B C5B C6B 120.9(11)
F3B C5B C4B 119.2(11)
C6B C5B C4B 119.9(12)
F4B C6B C5B 118.4(11)
F4B C6B C7B 121.2(11)
C5B C6B C7B 120.4(11)
N1B C7B C6B 127.2(11)
N1B C7B C2B 114.0(11)
C6B C7B C2B 118.8(11)
C8B S3B Yb1B 76.9(4)
C9B S4B C8B 89.5(6)
C8B N2B C14B 111.1(10)
C8B N2B Yb1B 95.0(8)
C14B N2B Yb1B 140.4(8)
N2B C8B S3B 121.7(9)
N2B C8B S4B 115.0(9)
S3B C8B S4B 123.2(7)
N2B C8B Yb1B 58.1(6)
S3B C8B Yb1B 68.5(4)
S4B C8B Yb1B 152.1(6)
C10B C9B C14B 121.7(12)
C10B C9B S4B 129.3(10)
C14B C9B S4B 109.0(9)
F5B C10B C9B 120.3(12)
F5B C10B C11B 119.9(12)
C9B C10B C11B 119.8(12)
F6B C11B C10B 121.1(12)
F6B C11B C12B 119.5(12)
C10B C11B C12B 119.4(12)
F7B C12B C13B 120.9(12)
F7B C12B C11B 117.4(11)
C13B C12B C11B 121.6(11)
F8B C13B C12B 118.7(11)
F8B C13B C14B 121.8(11)
C12B C13B C14B 119.4(11)
N2B C14B C13B 126.7(11)
N2B C14B C9B 115.4(11)
C13B C14B C9B 118.0(11)
C15B S5B Yb1B 77.0(4)
C16B S6B C15B 89.4(6)
C15B N3B C21B 111.4(10)
C15B N3B Yb1B 96.2(7)
C21B N3B Yb1B 142.6(8)
N3B C15B S5B 121.1(9)
N3B C15B S6B 114.8(9)
S5B C15B S6B 124.0(7)
N3B C15B Yb1B 56.9(6)
S5B C15B Yb1B 68.3(4)
S6B C15B Yb1B 154.6(6)
C17B C16B C21B 119.0(11)
C17B C16B S6B 130.0(10)
C21B C16B S6B 111.0(9)
C18B C17B F9B 119.9(12)
C18B C17B C16B 120.3(12)
F9B C17B C16B 119.8(12)
C17B C18B F10B 120.4(12)
C17B C18B C19B 120.3(12)
F10B C18B C19B 119.2(11)
F11B C19B C20B 119.3(12)
F11B C19B C18B 119.6(12)
C20B C19B C18B 121.1(11)
F12B C20B C19B 118.5(11)
F12B C20B C21B 122.0(12)
C19B C20B C21B 119.4(12)
C20B C21B N3B 126.9(11)
C20B C21B C16B 119.8(12)
N3B C21B C16B 113.3(11)
C22B S7B Yb1B 77.0(5)
C23B S8B C22B 89.5(6)
C22B N4B C28B 111.9(10)
C22B N4B Yb1B 94.8(8)
C28B N4B Yb1B 140.1(8)
N4B C22B S7B 122.8(10)
N4B C22B S8B 113.9(9)
S7B C22B S8B 123.1(8)
N4B C22B Yb1B 58.2(7)
S7B C22B Yb1B 68.8(4)
S8B C22B Yb1B 152.4(7)
C24B C23B C28B 121.6(13)
C24B C23B S8B 128.4(11)
C28B C23B S8B 110.0(10)
F13B C24B C25B 119.1(12)
F13B C24B C23B 120.4(12)
C25B C24B C23B 120.6(12)
F14B C25B C24B 123.1(13)
F14B C25B C26B 118.0(12)
C24B C25B C26B 118.9(12)
F15B C26B C27B 119.4(12)
F15B C26B C25B 119.2(11)
C27B C26B C25B 121.4(12)
F16B C27B C26B 119.5(12)
F16B C27B C28B 121.7(11)
C26B C27B C28B 118.7(12)
N4B C28B C23B 114.7(11)
N4B C28B C27B 126.6(11)
C23B C28B C27B 118.7(12)
O1B Li1B O5B 92.8(9)
O1B Li1B O2B 78.9(8)
O5B Li1B O2B 162.6(12)
O1B Li1B O4B 165.5(13)
O5B Li1B O4B 97.6(9)
O2B Li1B O4B 93.6(9)
O1B Li1B O3B 91.2(9)
O5B Li1B O3B 93.7(9)
O2B Li1B O3B 101.5(10)
O4B Li1B O3B 78.1(8)
O1B Li1B O6B 99.4(9)
O5B Li1B O6B 76.2(8)
O2B Li1B O6B 90.1(8)
O4B Li1B O6B 92.9(8)
O3B Li1B O6B 165.6(11)
C29B O1B C30B 111.4(12)
C29B O1B Li1B 131.1(12)
C30B O1B Li1B 111.9(10)
C31B O2B C32B 113.0(12)
C31B O2B Li1B 111.4(10)
C32B O2B Li1B 125.8(10)
O1B C29B H29D 109.5
O1B C29B H29E 109.5
H29D C29B H29E 109.5
O1B C29B H29F 109.5
H29D C29B H29F 109.5
H29E C29B H29F 109.5
O1B C30B C31B 106.8(11)
O1B C30B H30C 110.4
C31B C30B H30C 110.4
O1B C30B H30D 110.4
C31B C30B H30D 110.4
H30C C30B H30D 108.6
O2B C31B C30B 108.5(12)
O2B C31B H31C 110.0
C30B C31B H31C 110.0
O2B C31B H31D 110.0
C30B C31B H31D 110.0
H31C C31B H31D 108.4
O2B C32B H32D 109.5
O2B C32B H32E 109.5
H32D C32B H32E 109.5
O2B C32B H32F 109.5
H32D C32B H32F 109.5
H32E C32B H32F 109.5
C34B O3B C33B 113.1(10)
C34B O3B Li1B 109.6(9)
C33B O3B Li1B 122.2(9)
C36B O4B C35B 111.5(9)
C36B O4B Li1B 122.4(10)
C35B O4B Li1B 112.0(9)
O3B C33B H33D 109.5
O3B C33B H33E 109.5
H33D C33B H33E 109.5
O3B C33B H33F 109.5
H33D C33B H33F 109.5
H33E C33B H33F 109.5
O3B C34B C35B 107.5(11)
O3B C34B H34C 110.2
C35B C34B H34C 110.2
O3B C34B H34D 110.2
C35B C34B H34D 110.2
H34C C34B H34D 108.5
O4B C35B C34B 106.8(10)
O4B C35B H35C 110.4
C34B C35B H35C 110.4
O4B C35B H35D 110.4
C34B C35B H35D 110.4
H35C C35B H35D 108.6
O4B C36B H36D 109.5
O4B C36B H36E 109.5
H36D C36B H36E 109.5
O4B C36B H36F 109.5
H36D C36B H36F 109.5
H36E C36B H36F 109.5
C38B O5B C37B 110.5(10)
C38B O5B Li1B 115.2(9)
C37B O5B Li1B 126.1(10)
C39B O6B C40B 111.1(10)
C39B O6B Li1B 103.1(9)
C40B O6B Li1B 123.5(10)
O5B C37B H37D 109.5
O5B C37B H37E 109.5
H37D C37B H37E 109.5
O5B C37B H37F 109.5
H37D C37B H37F 109.5
H37E C37B H37F 109.5
O5B C38B C39B 108.6(11)
O5B C38B H38C 110.0
C39B C38B H38C 110.0
O5B C38B H38D 110.0
C39B C38B H38D 110.0
H38C C38B H38D 108.4
O6B C39B C38B 107.5(10)
O6B C39B H39C 110.2
C38B C39B H39C 110.2
O6B C39B H39D 110.2
C38B C39B H39D 110.2
H39C C39B H39D 108.5
O6B C40B H40D 109.5
O6B C40B H40E 109.5
H40D C40B H40E 109.5
O6B C40B H40F 109.5
H40D C40B H40F 109.5
H40E C40B H40F 109.5

loop_
_geom_bond_atom_site_label_1
_geom_bond_atom_site_label_2
_geom_bond_distance
Yb1A N4A 2.455(10)
Yb1A N1A 2.455(9)
Yb1A N2A 2.469(10)
Yb1A N3A 2.476(10)
Yb1A S1A 2.770(3)
Yb1A S3A 2.775(3)
Yb1A S5A 2.792(3)
Yb1A S7A 2.795(3)
Yb1A C1A 2.896(13)
Yb1A C22A 2.914(12)
Yb1A C8A 2.916(12)
Yb1A C15A 2.934(12)
S1A C1A 1.691(13)
S2A C2A 1.739(12)
S2A C1A 1.765(13)
N1A C1A 1.320(16)
N1A C7A 1.397(14)
C2A C3A 1.379(18)
C2A C7A 1.405(17)
C3A F1A 1.347(14)
C3A C4A 1.383(19)
C4A F2A 1.351(14)
C4A C5A 1.380(18)
C5A F3A 1.348(14)
C5A C6A 1.381(17)
C6A F4A 1.344(13)
C6A C7A 1.380(17)
S3A C8A 1.688(12)
S4A C9A 1.726(12)
S4A C8A 1.771(12)
N2A C8A 1.331(16)
N2A C14A 1.385(16)
C9A C10A 1.397(18)
C9A C14A 1.397(18)
C10A F5A 1.338(15)
C10A C11A 1.37(2)
C11A F6A 1.357(15)
C11A C12A 1.38(2)
C12A F7A 1.348(15)
C12A C13A 1.378(19)
C13A F8A 1.344(15)
C13A C14A 1.398(17)
S5A C15A 1.703(14)
S6A C16A 1.753(17)
S6A C15A 1.761(12)
N3A C15A 1.300(17)
N3A C21A 1.391(16)
C16A C17A 1.37(2)
C16A C21A 1.417(19)
C17A C18A 1.34(3)
C17A F9A 1.370(19)
C18A F10A 1.337(17)
C18A C19A 1.40(3)
C19A F11A 1.34(2)
C19A C20A 1.389(19)
C20A F12A 1.341(16)
C20A C21A 1.39(2)
S7A C22A 1.693(12)
S8A C23A 1.736(13)
S8A C22A 1.762(13)
N4A C22A 1.325(15)
N4A C28A 1.415(16)
C23A C24A 1.389(17)
C23A C28A 1.403(17)
C24A F13A 1.344(15)
C24A C25A 1.356(19)
C25A F14A 1.361(14)
C25A C26A 1.400(19)
C26A F15A 1.338(15)
C26A C27A 1.359(18)
C27A F16A 1.354(14)
C27A C28A 1.379(18)
Li1A O1A 2.03(2)
Li1A O3A 2.08(2)
Li1A O4A 2.12(2)
Li1A O6A 2.13(2)
Li1A O5A 2.15(2)
Li1A O2A 2.20(2)
O1A C29A 1.422(14)
O1A C30A 1.426(15)
O2A C32A 1.406(15)
O2A C31A 1.447(15)
C29A H29A 0.9800
C29A H29B 0.9800
C29A H29C 0.9800
C30A C31A 1.509(17)
C30A H30A 0.9900
C30A H30B 0.9900
C31A H31A 0.9900
C31A H31B 0.9900
C32A H32A 0.9800
C32A H32B 0.9800
C32A H32C 0.9800
O3A C34A 1.426(15)
O3A C33A 1.431(15)
O4A C36A 1.416(15)
O4A C35A 1.434(16)
C33A H33A 0.9800
C33A H33B 0.9800
C33A H33C 0.9800
C34A C35A 1.484(18)
C34A H34A 0.9900
C34A H34B 0.9900
C35A H35A 0.9900
C35A H35B 0.9900
C36A H36A 0.9800
C36A H36B 0.9800
C36A H36C 0.9800
O5A C37A 1.418(16)
O5A C38A 1.434(15)
O6A C40A 1.407(16)
O6A C39A 1.424(15)
C37A H37A 0.9800
C37A H37B 0.9800
C37A H37C 0.9800
C38A C39A 1.508(19)
C38A H38A 0.9900
C38A H38B 0.9900
C39A H39A 0.9900
C39A H39B 0.9900
C40A H40A 0.9800
C40A H40B 0.9800
C40A H40C 0.9800
Yb1B N3B 2.461(10)
Yb1B N1B 2.466(10)
Yb1B N2B 2.473(10)
Yb1B N4B 2.480(10)
Yb1B S3B 2.772(3)
Yb1B S7B 2.783(3)
Yb1B S5B 2.784(3)
Yb1B S1B 2.789(3)
Yb1B C8B 2.901(12)
Yb1B C22B 2.909(13)
Yb1B C15B 2.920(12)
Yb1B C1B 2.929(12)
S1B C1B 1.689(12)
S2B C2B 1.726(12)
S2B C1B 1.773(12)
N1B C1B 1.310(16)
N1B C7B 1.390(16)
C2B C3B 1.395(17)
C2B C7B 1.402(17)
C3B F1B 1.348(15)
C3B C4B 1.370(19)
C4B F2B 1.344(14)
C4B C5B 1.403(18)
C5B F3B 1.317(14)
C5B C6B 1.383(18)
C6B F4B 1.345(13)
C6B C7B 1.394(18)
S3B C8B 1.692(13)
S4B C9B 1.738(14)
S4B C8B 1.770(12)
N2B C8B 1.315(16)
N2B C14B 1.384(16)
C9B C10B 1.372(18)
C9B C14B 1.423(17)
C10B F5B 1.334(15)
C10B C11B 1.377(19)
C11B F6B 1.333(15)
C11B C12B 1.405(19)
C12B F7B 1.338(14)
C12B C13B 1.376(18)
C13B F8B 1.327(14)
C13B C14B 1.402(17)
S5B C15B 1.704(12)
S6B C16B 1.724(12)
S6B C15B 1.749(12)
N3B C15B 1.329(16)
N3B C21B 1.399(16)
C16B C17B 1.394(19)
C16B C21B 1.410(17)
C17B C18B 1.356(19)
C17B F9B 1.359(15)
C18B F10B 1.358(15)
C18B C19B 1.376(19)
C19B F11B 1.351(14)
C19B C20B 1.377(19)
C20B F12B 1.348(14)
C20B C21B 1.378(18)
S7B C22B 1.680(13)
S8B C23B 1.742(15)
S8B C22B 1.766(13)
N4B C22B 1.326(16)
N4B C28B 1.390(15)
C23B C24B 1.37(2)
C23B C28B 1.398(19)
C24B F13B 1.363(14)
C24B C25B 1.364(19)
C25B F14B 1.344(15)
C25B C26B 1.41(2)
C26B F15B 1.346(15)
C26B C27B 1.387(18)
C27B F16B 1.324(15)
C27B C28B 1.401(18)
Li1B O1B 2.04(2)
Li1B O5B 2.09(2)
Li1B O2B 2.09(2)
Li1B O4B 2.11(2)
Li1B O3B 2.11(2)
Li1B O6B 2.26(2)
O1B C29B 1.444(17)
O1B C30B 1.450(19)
O2B C31B 1.415(17)
O2B C32B 1.445(18)
C29B H29D 0.9800
C29B H29E 0.9800
C29B H29F 0.9800
C30B C31B 1.47(2)
C30B H30C 0.9900
C30B H30D 0.9900
C31B H31C 0.9900
C31B H31D 0.9900
C32B H32D 0.9800
C32B H32E 0.9800
C32B H32F 0.9800
O3B C34B 1.403(16)
O3B C33B 1.429(15)
O4B C36B 1.410(16)
O4B C35B 1.431(15)
C33B H33D 0.9800
C33B H33E 0.9800
C33B H33F 0.9800
C34B C35B 1.503(19)
C34B H34C 0.9900
C34B H34D 0.9900
C35B H35C 0.9900
C35B H35D 0.9900
C36B H36D 0.9800
C36B H36E 0.9800
C36B H36F 0.9800
O5B C38B 1.426(16)
O5B C37B 1.439(15)
O6B C39B 1.411(16)
O6B C40B 1.436(15)
C37B H37D 0.9800
C37B H37E 0.9800
C37B H37F 0.9800
C38B C39B 1.498(18)
C38B H38C 0.9900
C38B H38D 0.9900
C39B H39C 0.9900
C39B H39D 0.9900
C40B H40D 0.9800
C40B H40E 0.9800
C40B H40F 0.9800
